data_4061811
_journal_name_full Organometallics
_journal_paper_doi 10.1021/om050760o
_journal_year 2005
_chemical_formula_moiety 'C72 H78 Ca4 O13'
_chemical_formula_sum 'C72 H78 Ca4 O13'
_chemical_formula_weight 1311.66
_chemical_name_common '[bis(2,6-dimethoxyphenylcalcium)]3.[calciumoxide].[benzen'
_space_group_IT_number 4
_symmetry_cell_setting monoclinic
_symmetry_space_group_name_Hall 'P 2yb'
_symmetry_space_group_name_H-M 'P 1 21 1'
_cell_angle_alpha 90.00
_cell_angle_beta 111.60(3)
_cell_angle_gamma 90.00
_cell_formula_units_Z 2
_cell_length_a 16.168(3)
_cell_length_b 10.617(2)
_cell_length_c 21.241(4)
_cell_measurement_temperature 183(2)
_cell_volume 3390.0(12)
_diffrn_ambient_temperature 183(2)
_exptl_crystal_density_diffrn 1.285
_cod_original_sg_symbol_H-M 'P 21'
_cod_database_code 4061811

loop_
_symmetry_equiv_pos_as_xyz
'x, y, z'
'-x, y+1/2, -z'

loop_
_atom_site_label
_atom_site_type_symbol
_atom_site_fract_x
_atom_site_fract_y
_atom_site_fract_z
_atom_site_U_iso_or_equiv
_atom_site_adp_type
_atom_site_occupancy
_atom_site_symmetry_multiplicity
_atom_site_calc_flag
_atom_site_refinement_flags
_atom_site_disorder_assembly
_atom_site_disorder_group
Ca1 Ca 0.41355(4) 0.57901(7) 0.26568(3) 0.03185(17) Uani 1 1 d . . .
Ca2 Ca 0.18241(4) 0.57796(7) 0.21421(3) 0.03090(17) Uani 1 1 d . . .
Ca3 Ca 0.28096(4) 0.58552(7) 0.09386(3) 0.03061(17) Uani 1 1 d . . .
Ca4 Ca 0.29239(5) 0.31367(6) 0.18899(3) 0.03211(18) Uani 1 1 d . . .
O1 O 0.36103(17) 0.1750(2) 0.13201(13) 0.0441(7) Uani 1 1 d . . .
O2 O 0.20687(16) 0.4918(2) -0.01529(11) 0.0399(6) Uani 1 1 d . . .
O3 O 0.55733(16) 0.4819(2) 0.29893(13) 0.0472(7) Uani 1 1 d . . .
O4 O 0.34970(18) 0.1706(2) 0.28455(13) 0.0468(7) Uani 1 1 d . . .
O5 O 0.45219(16) 0.6130(2) 0.38557(11) 0.0462(7) Uani 1 1 d . . .
O6 O 0.16672(16) 0.7676(2) 0.27048(12) 0.0418(6) Uani 1 1 d . . .
O7 O 0.12035(17) 0.4800(2) 0.28931(12) 0.0435(6) Uani 1 1 d . . .
O8 O 0.16528(16) 0.1769(2) 0.14792(13) 0.0447(7) Uani 1 1 d . . .
O9 O 0.21224(16) 0.7739(2) 0.03640(12) 0.0422(6) Uani 1 1 d . . .
O10 O 0.02957(15) 0.6081(2) 0.14158(12) 0.0410(6) Uani 1 1 d . . .
O11 O 0.49433(16) 0.7710(2) 0.27083(12) 0.0415(6) Uani 1 1 d . . .
O12 O 0.39468(16) 0.6286(2) 0.04797(12) 0.0418(6) Uani 1 1 d . . .
O13 O 0.29264(14) 0.5150(2) 0.19072(11) 0.0289(5) Uani 1 1 d . . .
C1 C 0.3268(2) 0.2197(3) 0.06538(17) 0.0346(9) Uani 1 1 d . . .
C2 C 0.2855(2) 0.3352(3) 0.05918(18) 0.0357(9) Uani 1 1 d . . .
C3 C 0.2490(2) 0.3748(3) -0.00733(18) 0.0340(9) Uani 1 1 d . . .
C4 C 0.2529(2) 0.3100(4) -0.06276(19) 0.0423(9) Uani 1 1 d . . .
H4 H 0.2267 0.3442 -0.1076 0.051 Uiso 1 1 d R . .
C5 C 0.2955(3) 0.1975(4) -0.0508(2) 0.0468(11) Uani 1 1 d . . .
H5 H 0.2993 0.1511 -0.0884 0.056 Uiso 1 1 d R . .
C6 C 0.3330(3) 0.1494(4) 0.0129(2) 0.0421(10) Uani 1 1 d . . .
H6 H 0.3619 0.0688 0.0211 0.051 Uiso 1 1 d R . .
C7 C 0.3995(3) 0.0534(4) 0.1453(2) 0.0687(14) Uani 1 1 d . . .
H7A H 0.3552 -0.0093 0.1200 0.103 Uiso 1 1 d R . .
H7B H 0.4189 0.0356 0.1939 0.103 Uiso 1 1 d R . .
H7C H 0.4508 0.0496 0.1313 0.103 Uiso 1 1 d R . .
C8 C 0.1515(3) 0.5323(4) -0.08045(19) 0.0563(12) Uani 1 1 d . . .
H8A H 0.1867 0.5439 -0.1090 0.085 Uiso 1 1 d R . .
H8B H 0.1238 0.6124 -0.0764 0.085 Uiso 1 1 d R . .
H8C H 0.1052 0.4691 -0.1009 0.085 Uiso 1 1 d R . .
C11 C 0.5404(3) 0.3637(3) 0.32065(19) 0.0392(9) Uani 1 1 d . . .
C12 C 0.4524(2) 0.3282(3) 0.29273(17) 0.0354(8) Uani 1 1 d . . .
C13 C 0.4378(3) 0.2121(4) 0.31534(18) 0.0407(9) Uani 1 1 d . . .
C14 C 0.5004(3) 0.1385(4) 0.36249(19) 0.0492(11) Uani 1 1 d . . .
H14 H 0.4843 0.0595 0.3768 0.059 Uiso 1 1 d R . .
C15 C 0.5861(3) 0.1833(4) 0.3879(2) 0.0604(13) Uani 1 1 d . . .
H15 H 0.6312 0.1351 0.4215 0.072 Uiso 1 1 d R . .
C16 C 0.6081(3) 0.2957(4) 0.3666(2) 0.0520(11) Uani 1 1 d . . .
H16A H 0.6677 0.3254 0.3830 0.062 Uiso 1 1 calc R . .
C17 C 0.6460(2) 0.5199(4) 0.3126(2) 0.0584(12) Uani 1 1 d . . .
H17A H 0.6768 0.5302 0.3616 0.088 Uiso 1 1 d R . .
H17B H 0.6462 0.6001 0.2899 0.088 Uiso 1 1 d R . .
H17C H 0.6765 0.4557 0.2960 0.088 Uiso 1 1 d R . .
C18 C 0.3275(3) 0.0464(4) 0.2981(3) 0.0655(13) Uani 1 1 d . . .
H18A H 0.3629 -0.0144 0.2839 0.098 Uiso 1 1 d R . .
H18B H 0.2641 0.0310 0.2729 0.098 Uiso 1 1 d R . .
H18C H 0.3404 0.0370 0.3467 0.098 Uiso 1 1 d R . .
C21 C 0.2424(2) 0.7675(3) 0.32993(18) 0.0368(9) Uani 1 1 d . . .
C22 C 0.3090(2) 0.6904(3) 0.32706(17) 0.0348(9) Uani 1 1 d . . .
C23 C 0.3830(3) 0.6918(4) 0.38686(18) 0.0391(9) Uani 1 1 d . . .
C24 C 0.3931(3) 0.7622(4) 0.44400(19) 0.0476(10) Uani 1 1 d . . .
H24 H 0.4472 0.7607 0.4831 0.057 Uiso 1 1 d R . .
C25 C 0.3210(3) 0.8346(4) 0.4416(2) 0.0516(11) Uani 1 1 d . . .
H25 H 0.3247 0.8835 0.4805 0.062 Uiso 1 1 d R . .
C26 C 0.2458(3) 0.8384(4) 0.38565(19) 0.0450(10) Uani 1 1 d . . .
H26 H 0.1960 0.8890 0.3843 0.054 Uiso 1 1 d R . .
C27 C 0.0920(3) 0.8382(4) 0.2680(2) 0.0588(12) Uani 1 1 d . . .
H27A H 0.0719 0.8094 0.3038 0.088 Uiso 1 1 d R . .
H27B H 0.0442 0.8265 0.2238 0.088 Uiso 1 1 d R . .
H27C H 0.1079 0.9276 0.2747 0.088 Uiso 1 1 d R . .
C28 C 0.5248(3) 0.5889(6) 0.44715(18) 0.0667(13) Uani 1 1 d . . .
H28A H 0.5582 0.6671 0.4631 0.100 Uiso 1 1 d R . .
H28B H 0.5642 0.5252 0.4397 0.100 Uiso 1 1 d R . .
H28C H 0.5021 0.5584 0.4812 0.100 Uiso 1 1 d R . .
C31 C 0.1163(2) 0.2143(3) 0.18675(17) 0.0363(9) Uani 1 1 d . . .
C32 C 0.1425(2) 0.3288(3) 0.21814(17) 0.0346(8) Uani 1 1 d . . .
C33 C 0.0955(2) 0.3627(3) 0.25766(18) 0.0360(9) Uani 1 1 d . . .
C34 C 0.0281(3) 0.2940(4) 0.2663(2) 0.0481(10) Uani 1 1 d . . .
H34 H -0.0030 0.3242 0.2940 0.058 Uiso 1 1 d R . .
C35 C 0.0063(3) 0.1815(4) 0.2327(2) 0.0542(11) Uani 1 1 d . . .
H35 H -0.0409 0.1317 0.2371 0.065 Uiso 1 1 d R . .
C36 C 0.0502(2) 0.1390(4) 0.1930(2) 0.0467(10) Uani 1 1 d . . .
H36 H 0.0361 0.0591 0.1704 0.056 Uiso 1 1 d R . .
C37 C 0.0920(3) 0.5132(4) 0.3427(2) 0.0567(11) Uani 1 1 d . . .
H37A H 0.0277 0.5285 0.3249 0.085 Uiso 1 1 d R . .
H37B H 0.1232 0.5896 0.3651 0.085 Uiso 1 1 d R . .
H37C H 0.1061 0.4439 0.3754 0.085 Uiso 1 1 d R . .
C38 C 0.1392(3) 0.0654(4) 0.1074(2) 0.0603(12) Uani 1 1 d . . .
H38A H 0.1478 -0.0084 0.1369 0.090 Uiso 1 1 d R . .
H38B H 0.1752 0.0564 0.0793 0.090 Uiso 1 1 d R . .
H38C H 0.0762 0.0722 0.0782 0.090 Uiso 1 1 d R . .
C41 C 0.1257(2) 0.7669(3) 0.03815(17) 0.0343(8) Uani 1 1 d . . .
C42 C 0.1218(2) 0.6903(3) 0.08956(18) 0.0341(9) Uani 1 1 d . . .
C43 C 0.0369(2) 0.6855(3) 0.08991(17) 0.0349(9) Uani 1 1 d . . .
C44 C -0.0365(3) 0.7480(4) 0.04683(19) 0.0448(10) Uani 1 1 d . . .
H44 H -0.0932 0.7402 0.0515 0.054 Uiso 1 1 d R . .
C45 C -0.0255(2) 0.8213(4) -0.0030(2) 0.0496(11) Uani 1 1 d . . .
H45 H -0.0751 0.8668 -0.0340 0.059 Uiso 1 1 d R . .
C46 C 0.0558(2) 0.8321(4) -0.00826(18) 0.0427(10) Uani 1 1 d . . .
H46 H 0.0646 0.8823 -0.0429 0.051 Uiso 1 1 d R . .
C47 C 0.2250(3) 0.8468(4) -0.0148(2) 0.0516(11) Uani 1 1 d . . .
H47A H 0.1859 0.8164 -0.0594 0.077 Uiso 1 1 d R . .
H47B H 0.2872 0.8394 -0.0108 0.077 Uiso 1 1 d R . .
H47C H 0.2113 0.9352 -0.0095 0.077 Uiso 1 1 d R . .
C48 C -0.0548(2) 0.5931(5) 0.1470(2) 0.0513(10) Uani 1 1 d . . .
H48A H -0.0746 0.6724 0.1604 0.077 Uiso 1 1 d R . .
H48B H -0.0503 0.5282 0.1809 0.077 Uiso 1 1 d R . .
H48C H -0.0978 0.5664 0.1029 0.077 Uiso 1 1 d R . .
C51 C 0.5027(2) 0.7745(3) 0.20729(17) 0.0342(9) Uani 1 1 d . . .
C52 C 0.4427(2) 0.6997(3) 0.15926(18) 0.0347(8) Uani 1 1 d . . .
C53 C 0.4539(2) 0.7042(3) 0.09784(18) 0.0346(9) Uani 1 1 d . . .
C54 C 0.5151(2) 0.7780(3) 0.0831(2) 0.0412(9) Uani 1 1 d . . .
H54 H 0.5174 0.7786 0.0386 0.049 Uiso 1 1 d R . .
C55 C 0.5727(3) 0.8486(4) 0.1349(2) 0.0451(10) Uani 1 1 d . . .
H55 H 0.6174 0.8987 0.1270 0.054 Uiso 1 1 d R . .
C56 C 0.5679(2) 0.8481(3) 0.1978(2) 0.0413(9) Uani 1 1 d . . .
H56A H 0.6078 0.8966 0.2338 0.050 Uiso 1 1 calc R . .
C57 C 0.5580(3) 0.8320(4) 0.3264(2) 0.0543(11) Uani 1 1 d . . .
H57A H 0.6170 0.7976 0.3335 0.081 Uiso 1 1 d R . .
H57B H 0.5443 0.8186 0.3672 0.081 Uiso 1 1 d R . .
H57C H 0.5574 0.9224 0.3170 0.081 Uiso 1 1 d R . .
C58 C 0.4081(3) 0.6084(5) -0.01338(19) 0.0585(12) Uani 1 1 d . . .
H58A H 0.3953 0.6859 -0.0403 0.088 Uiso 1 1 d R . .
H58B H 0.3685 0.5411 -0.0390 0.088 Uiso 1 1 d R . .
H58C H 0.4701 0.5836 -0.0031 0.088 Uiso 1 1 d R . .
C61 C 0.7049(3) 0.8435(5) 0.58448(18) 0.099(2) Uani 1 1 d G . .
H61 H 0.6807 0.8685 0.6176 0.118 Uiso 1 1 d R . .
C62 C 0.6936(2) 0.9200(3) 0.5288(2) 0.0847(16) Uani 1 1 d G . .
H62 H 0.6615 0.9978 0.5234 0.102 Uiso 1 1 d R . .
C63 C 0.7288(2) 0.8837(3) 0.48090(16) 0.0749(14) Uani 1 1 d G . .
H63 H 0.7210 0.9364 0.4424 0.090 Uiso 1 1 d R . .
C64 C 0.7752(2) 0.7710(4) 0.4887(2) 0.0853(17) Uani 1 1 d G . .
H64 H 0.7995 0.7459 0.4556 0.102 Uiso 1 1 d R . .
C65 C 0.7865(2) 0.6945(3) 0.5444(2) 0.0988(19) Uani 1 1 d G . .
H65 H 0.8186 0.6167 0.5498 0.119 Uiso 1 1 d R . .
C66 C 0.7513(3) 0.7308(5) 0.59228(18) 0.106(2) Uani 1 1 d G . .
H66 H 0.7591 0.6780 0.6307 0.127 Uiso 1 1 d R . .
C71 C 0.7522(2) 0.2939(5) 0.1998(2) 0.102(2) Uani 1 1 d G . .
H71 H 0.8148 0.2770 0.2141 0.122 Uiso 1 1 d R . .
C72 C 0.7153(3) 0.3983(4) 0.1599(2) 0.0808(16) Uani 1 1 d G . .
H72 H 0.7524 0.4542 0.1463 0.097 Uiso 1 1 d R . .
C73 C 0.6246(3) 0.4217(4) 0.13944(18) 0.0884(17) Uani 1 1 d G . .
H73 H 0.5991 0.4938 0.1118 0.106 Uiso 1 1 d R . .
C74 C 0.5708(2) 0.3408(5) 0.1590(2) 0.0956(19) Uani 1 1 d G . .
H74 H 0.5082 0.3570 0.1449 0.115 Uiso 1 1 d R . .
C75 C 0.6077(4) 0.2365(4) 0.1990(2) 0.110(2) Uani 1 1 d G . .
H75 H 0.5706 0.1806 0.2125 0.133 Uiso 1 1 d R . .
C76 C 0.6984(4) 0.2130(3) 0.2194(2) 0.123(3) Uani 1 1 d G . .
H76 H 0.7239 0.1409 0.2470 0.147 Uiso 1 1 d R . .
C81 C 0.8127(2) 0.8671(3) 0.25861(15) 0.0782(15) Uani 1 1 d G . .
H81 H 0.7787 0.9225 0.2227 0.094 Uiso 1 1 d R . .
C82 C 0.7967(2) 0.7381(4) 0.25282(15) 0.0830(16) Uani 1 1 d G . .
H82 H 0.7515 0.7046 0.2130 0.100 Uiso 1 1 d R . .
C83 C 0.8462(3) 0.6578(3) 0.3047(2) 0.0828(16) Uani 1 1 d G . .
H83A H 0.8353 0.5697 0.3007 0.099 Uiso 1 1 calc R . .
C84 C 0.9117(2) 0.7064(4) 0.36231(16) 0.0892(18) Uani 1 1 d G . .
H84 H 0.9459 0.6509 0.3981 0.107 Uiso 1 1 d R . .
C85 C 0.9277(2) 0.8353(4) 0.36810(15) 0.101(2) Uani 1 1 d G . .
H85 H 0.9729 0.8689 0.4079 0.121 Uiso 1 1 d R . .
C86 C 0.8781(3) 0.9157(3) 0.31626(19) 0.0923(18) Uani 1 1 d G . .
H86 H 0.8892 1.0047 0.3203 0.111 Uiso 1 1 d R . .
C91 C 0.0901(4) 0.8836(4) 0.5522(2) 0.163(4) Uani 1 1 d G . .
H91 H 0.0870 0.9721 0.5604 0.196 Uiso 1 1 d R . .
C92 C 0.1496(3) 0.8386(4) 0.5240(2) 0.103(2) Uani 1 1 d G . .
H92A H 0.1874 0.8954 0.5128 0.124 Uiso 1 1 calc R . .
C93 C 0.1537(2) 0.7103(5) 0.51231(17) 0.0803(16) Uani 1 1 d G . .
H93 H 0.1947 0.6792 0.4929 0.096 Uiso 1 1 d R . .
C94 C 0.0983(3) 0.6271(4) 0.5287(2) 0.104(2) Uani 1 1 d G . .
H94 H 0.1011 0.5386 0.5206 0.125 Uiso 1 1 d R . .
C95 C 0.0389(3) 0.6722(6) 0.5568(2) 0.157(4) Uani 1 1 d G . .
H95 H 0.0006 0.6148 0.5682 0.189 Uiso 1 1 d R . .
C96 C 0.0348(3) 0.8005(7) 0.5686(2) 0.199(7) Uani 1 1 d G . .
H96 H -0.0063 0.8316 0.5880 0.239 Uiso 1 1 d R . .

loop_
_atom_site_aniso_label
_atom_site_aniso_U_11
_atom_site_aniso_U_22
_atom_site_aniso_U_33
_atom_site_aniso_U_23
_atom_site_aniso_U_13
_atom_site_aniso_U_12
Ca1 0.0296(4) 0.0316(4) 0.0318(4) 0.0002(3) 0.0084(3) -0.0009(3)
Ca2 0.0296(4) 0.0299(4) 0.0343(4) -0.0003(3) 0.0131(3) 0.0019(3)
Ca3 0.0302(4) 0.0313(4) 0.0303(4) 0.0017(3) 0.0110(3) 0.0015(3)
Ca4 0.0333(4) 0.0268(4) 0.0364(4) 0.0004(3) 0.0130(3) 0.0019(3)
O1 0.0531(17) 0.0349(15) 0.0463(16) 0.0033(12) 0.0209(13) 0.0173(13)
O2 0.0417(15) 0.0381(16) 0.0338(14) -0.0024(11) 0.0065(12) 0.0030(12)
O3 0.0298(15) 0.0445(17) 0.0619(17) 0.0043(13) 0.0104(13) 0.0039(12)
O4 0.0502(17) 0.0370(15) 0.0531(17) 0.0110(13) 0.0189(14) -0.0004(13)
O5 0.0424(15) 0.0590(19) 0.0314(14) 0.0002(12) 0.0066(12) 0.0088(14)
O6 0.0407(15) 0.0399(15) 0.0395(14) -0.0040(12) 0.0087(12) 0.0099(12)
O7 0.0599(18) 0.0366(15) 0.0464(15) -0.0038(12) 0.0342(14) -0.0056(13)
O8 0.0442(16) 0.0359(15) 0.0548(16) -0.0166(13) 0.0193(13) -0.0072(12)
O9 0.0394(15) 0.0432(15) 0.0467(15) 0.0164(12) 0.0192(12) 0.0077(12)
O10 0.0289(13) 0.0514(17) 0.0439(14) 0.0073(13) 0.0148(11) 0.0048(12)
O11 0.0442(15) 0.0423(15) 0.0380(15) -0.0041(12) 0.0153(12) -0.0113(12)
O12 0.0391(15) 0.0538(17) 0.0363(14) -0.0048(12) 0.0185(12) -0.0071(12)
O13 0.0290(13) 0.0255(12) 0.0318(12) 0.0003(10) 0.0109(10) 0.0017(10)
C1 0.032(2) 0.034(2) 0.041(2) -0.0036(17) 0.0180(17) -0.0004(17)
C2 0.034(2) 0.034(2) 0.041(2) -0.0019(17) 0.0170(17) -0.0016(17)
C3 0.028(2) 0.035(2) 0.038(2) -0.0055(17) 0.0112(17) -0.0059(16)
C4 0.045(2) 0.045(2) 0.040(2) -0.0068(19) 0.0179(18) -0.010(2)
C5 0.055(3) 0.046(3) 0.052(3) -0.022(2) 0.034(2) -0.013(2)
C6 0.048(2) 0.034(2) 0.057(3) 0.0011(19) 0.034(2) 0.0003(18)
C7 0.092(4) 0.049(3) 0.066(3) 0.010(2) 0.029(3) 0.034(3)
C8 0.059(3) 0.046(2) 0.044(2) 0.0003(19) -0.006(2) 0.002(2)
C11 0.043(2) 0.032(2) 0.041(2) 0.0005(17) 0.0135(19) 0.0077(18)
C12 0.037(2) 0.038(2) 0.0311(19) 0.0027(17) 0.0119(17) 0.0062(18)
C13 0.046(3) 0.040(2) 0.035(2) 0.0006(18) 0.0141(19) 0.0099(19)
C14 0.063(3) 0.040(2) 0.043(2) 0.0083(19) 0.017(2) 0.010(2)
C15 0.067(3) 0.055(3) 0.043(2) 0.008(2) 0.002(2) 0.023(3)
C16 0.040(2) 0.052(3) 0.049(2) -0.006(2) -0.002(2) 0.014(2)
C17 0.030(2) 0.059(3) 0.080(3) -0.005(2) 0.013(2) -0.001(2)
C18 0.071(3) 0.040(3) 0.084(3) 0.021(2) 0.027(3) -0.006(2)
C21 0.041(2) 0.031(2) 0.039(2) -0.0006(17) 0.0160(18) -0.0072(18)
C22 0.041(2) 0.032(2) 0.031(2) -0.0024(16) 0.0127(17) -0.0036(18)
C23 0.046(2) 0.041(2) 0.031(2) 0.0023(17) 0.0154(18) -0.0030(19)
C24 0.049(3) 0.057(3) 0.036(2) -0.005(2) 0.0142(19) -0.010(2)
C25 0.068(3) 0.054(3) 0.036(2) -0.016(2) 0.023(2) -0.012(2)
C26 0.058(3) 0.037(2) 0.048(2) -0.0049(19) 0.028(2) 0.001(2)
C27 0.049(3) 0.049(3) 0.069(3) -0.008(2) 0.011(2) 0.017(2)
C28 0.059(3) 0.092(3) 0.037(2) 0.004(3) 0.003(2) 0.017(3)
C31 0.034(2) 0.035(2) 0.039(2) 0.0017(17) 0.0128(18) -0.0014(17)
C32 0.032(2) 0.034(2) 0.038(2) 0.0011(18) 0.0133(17) -0.0014(17)
C33 0.042(2) 0.030(2) 0.036(2) 0.0024(16) 0.0148(18) -0.0017(17)
C34 0.046(2) 0.050(3) 0.057(3) -0.001(2) 0.029(2) -0.006(2)
C35 0.040(3) 0.056(3) 0.071(3) 0.003(2) 0.026(2) -0.016(2)
C36 0.039(2) 0.039(2) 0.060(3) 0.0011(19) 0.014(2) -0.0067(19)
C37 0.071(3) 0.055(3) 0.056(3) -0.006(2) 0.036(2) -0.001(2)
C38 0.070(3) 0.041(3) 0.076(3) -0.028(2) 0.035(2) -0.020(2)
C41 0.036(2) 0.0282(19) 0.039(2) -0.0023(17) 0.0148(17) 0.0024(16)
C42 0.031(2) 0.031(2) 0.039(2) -0.0046(17) 0.0124(17) 0.0051(16)
C43 0.037(2) 0.031(2) 0.036(2) -0.0031(17) 0.0127(18) 0.0033(17)
C44 0.033(2) 0.054(3) 0.044(2) 0.002(2) 0.0100(18) 0.0094(19)
C45 0.036(3) 0.056(3) 0.048(2) 0.007(2) 0.006(2) 0.019(2)
C46 0.045(2) 0.042(2) 0.034(2) 0.0032(18) 0.0060(18) 0.006(2)
C47 0.054(3) 0.044(3) 0.061(3) 0.014(2) 0.026(2) 0.000(2)
C48 0.032(2) 0.066(3) 0.059(2) 0.005(2) 0.0214(18) 0.003(2)
C51 0.033(2) 0.030(2) 0.039(2) 0.0036(16) 0.0124(17) 0.0064(17)
C52 0.032(2) 0.031(2) 0.041(2) 0.0021(17) 0.0129(17) 0.0006(16)
C53 0.026(2) 0.036(2) 0.039(2) 0.0015(17) 0.0091(17) -0.0004(16)
C54 0.040(2) 0.043(2) 0.047(2) 0.0064(19) 0.0235(19) 0.0007(19)
C55 0.035(2) 0.044(2) 0.061(3) 0.006(2) 0.024(2) -0.0058(19)
C56 0.030(2) 0.037(2) 0.051(2) -0.0022(18) 0.0081(18) -0.0042(17)
C57 0.065(3) 0.046(3) 0.049(2) -0.013(2) 0.018(2) -0.017(2)
C58 0.059(3) 0.079(3) 0.048(2) -0.013(2) 0.033(2) -0.007(2)
C61 0.103(5) 0.126(6) 0.070(4) -0.017(4) 0.035(4) -0.023(4)
C62 0.082(4) 0.086(4) 0.088(4) -0.019(4) 0.033(3) 0.004(3)
C63 0.073(4) 0.070(4) 0.067(3) 0.005(3) 0.009(3) -0.001(3)
C64 0.081(4) 0.098(5) 0.082(4) -0.024(4) 0.036(3) -0.015(4)
C65 0.089(4) 0.065(4) 0.127(6) 0.010(4) 0.022(4) 0.001(3)
C66 0.103(5) 0.114(6) 0.081(4) 0.018(4) 0.011(4) -0.035(4)
C71 0.081(4) 0.101(5) 0.121(5) -0.024(4) 0.034(4) 0.025(4)
C72 0.089(4) 0.080(4) 0.092(4) -0.004(3) 0.055(3) 0.000(3)
C73 0.094(5) 0.092(4) 0.084(4) 0.001(3) 0.039(3) 0.011(4)
C74 0.087(4) 0.106(5) 0.108(5) -0.036(4) 0.053(4) -0.020(4)
C75 0.155(7) 0.074(5) 0.141(6) -0.036(4) 0.101(6) -0.039(5)
C76 0.173(8) 0.065(4) 0.152(7) 0.013(4) 0.085(6) 0.019(5)
C81 0.093(4) 0.080(4) 0.053(3) 0.007(3) 0.017(3) 0.012(3)
C82 0.063(3) 0.101(5) 0.072(4) -0.011(3) 0.011(3) 0.006(3)
C83 0.076(4) 0.091(4) 0.092(4) 0.008(4) 0.043(3) 0.016(3)
C84 0.103(5) 0.105(5) 0.059(4) 0.010(3) 0.028(3) 0.029(4)
C85 0.081(4) 0.133(6) 0.064(4) -0.018(4) -0.002(3) 0.014(4)
C86 0.096(5) 0.092(4) 0.078(4) -0.012(4) 0.020(3) -0.008(4)
C91 0.160(9) 0.194(10) 0.107(6) -0.052(6) 0.016(5) 0.088(8)
C92 0.071(4) 0.105(6) 0.104(5) 0.000(4) -0.004(3) -0.006(4)
C93 0.061(3) 0.108(5) 0.066(3) 0.000(3) 0.017(3) 0.009(3)
C94 0.075(4) 0.096(5) 0.136(6) 0.026(4) 0.032(4) 0.016(4)
C95 0.085(5) 0.255(12) 0.148(7) 0.121(8) 0.062(5) 0.059(6)
C96 0.201(11) 0.330(17) 0.102(6) 0.079(9) 0.097(7) 0.170(12)

loop_
_geom_bond_atom_site_label_1
_geom_bond_atom_site_label_2
_geom_bond_distance
_geom_bond_site_symmetry_2
_geom_bond_publ_flag
Ca1 O13 2.128(2) . ?
Ca1 O3 2.399(3) . ?
Ca1 O11 2.402(2) . ?
Ca1 O5 2.415(2) . ?
Ca1 C12 2.748(4) . ?
Ca1 C22 2.752(4) . ?
Ca1 C52 2.785(4) . ?
Ca1 C11 3.006(4) . ?
Ca1 C23 3.039(4) . ?
Ca1 C51 3.039(4) . ?
Ca1 Ca4 3.4753(12) . ?
Ca1 Ca2 3.4862(13) . ?
Ca2 O13 2.128(2) . ?
Ca2 O6 2.402(2) . ?
Ca2 O10 2.405(2) . ?
Ca2 O7 2.411(2) . ?
Ca2 C32 2.732(4) . ?
Ca2 C42 2.735(4) . ?
Ca2 C22 2.784(4) . ?
Ca2 C33 3.000(4) . ?
Ca2 C43 3.039(4) . ?
Ca2 C21 3.046(4) . ?
Ca2 Ca4 3.4675(11) . ?
Ca2 Ca3 3.4755(12) . ?
Ca3 O13 2.131(2) . ?
Ca3 O9 2.393(2) . ?
Ca3 O2 2.399(2) . ?
Ca3 O12 2.421(2) . ?
Ca3 C52 2.750(4) . ?
Ca3 C2 2.766(4) . ?
Ca3 C42 2.773(4) . ?
Ca3 C3 3.012(4) . ?
Ca3 C41 3.036(4) . ?
Ca3 C53 3.039(4) . ?
Ca4 O13 2.138(2) . ?
Ca4 O8 2.403(3) . ?
Ca4 O1 2.419(2) . ?
Ca4 O4 2.429(3) . ?
Ca4 C12 2.716(4) . ?
Ca4 C32 2.718(4) . ?
Ca4 C2 2.728(4) . ?
Ca4 C31 3.021(4) . ?
Ca4 C13 3.041(4) . ?
Ca4 C1 3.046(3) . ?
O1 C1 1.399(4) . ?
O1 C7 1.416(5) . ?
O2 C3 1.397(4) . ?
O2 C8 1.410(4) . ?
O3 C11 1.398(5) . ?
O3 C17 1.413(4) . ?
O4 C13 1.402(5) . ?
O4 C18 1.423(5) . ?
O5 C23 1.405(4) . ?
O5 C28 1.423(4) . ?
O6 C21 1.398(4) . ?
O6 C27 1.406(4) . ?
O7 C33 1.402(4) . ?
O7 C37 1.415(4) . ?
O8 C31 1.396(4) . ?
O8 C38 1.432(5) . ?
O9 C47 1.410(4) . ?
O9 C41 1.415(4) . ?
O10 C43 1.411(4) . ?
O10 C48 1.419(4) . ?
O11 C57 1.406(4) . ?
O11 C51 1.406(4) . ?
O12 C53 1.391(4) . ?
O12 C58 1.414(4) . ?
C1 C6 1.375(5) . ?
C1 C2 1.380(5) . ?
C2 C3 1.381(5) . ?
C3 C4 1.384(5) . ?
C4 C5 1.355(6) . ?
C5 C6 1.362(5) . ?
C11 C16 1.373(5) . ?
C11 C12 1.377(5) . ?
C12 C13 1.374(5) . ?
C13 C14 1.375(5) . ?
C14 C15 1.374(6) . ?
C15 C16 1.369(6) . ?
C21 C22 1.373(5) . ?
C21 C26 1.387(5) . ?
C22 C23 1.388(5) . ?
C23 C24 1.383(5) . ?
C24 C25 1.381(6) . ?
C25 C26 1.352(6) . ?
C31 C32 1.376(5) . ?
C31 C36 1.380(5) . ?
C32 C33 1.371(5) . ?
C33 C34 1.379(5) . ?
C34 C35 1.369(6) . ?
C35 C36 1.363(6) . ?
C41 C42 1.382(5) . ?
C41 C46 1.382(5) . ?
C42 C43 1.377(5) . ?
C43 C44 1.374(5) . ?
C44 C45 1.377(6) . ?
C45 C46 1.365(5) . ?
C51 C52 1.373(5) . ?
C51 C56 1.385(5) . ?
C52 C53 1.382(5) . ?
C53 C54 1.386(5) . ?
C54 C55 1.374(5) . ?
C55 C56 1.366(5) . ?
C61 C62 1.3900 . ?
C61 C66 1.3900 . ?
C62 C63 1.3900 . ?
C63 C64 1.3900 . ?
C64 C65 1.3900 . ?
C65 C66 1.3900 . ?
C71 C72 1.3900 . ?
C71 C76 1.3900 . ?
C72 C73 1.3900 . ?
C73 C74 1.3900 . ?
C74 C75 1.3900 . ?
C75 C76 1.3900 . ?
C81 C82 1.3900 . ?
C81 C86 1.3900 . ?
C82 C83 1.3900 . ?
C83 C84 1.3900 . ?
C84 C85 1.3900 . ?
C85 C86 1.3900 . ?
C91 C92 1.3900 . ?
C91 C96 1.3900 . ?
C92 C93 1.3900 . ?
C93 C94 1.3900 . ?
C94 C95 1.3900 . ?
C95 C96 1.3900 . ?
